data_2200331
loop_
_publ_author_name
'Kubicki, Maciej'
'Codding, Penelope W.'

_publ_section_title
;
 8-Oxa-1-aza-7-phenylbicyclo[5.2.1]decane-9,10-dione
;
_journal_issue 5
_journal_name_full 'Acta Crystallographica Section E'
_journal_page_first o406
_journal_page_last o407
_journal_paper_doi 10.1107/S160053680100558X
_journal_volume 57
_journal_year 2001
_chemical_formula_moiety 'C14 H15 N O3'
_chemical_formula_sum 'C14 H15 N O3'
_chemical_formula_weight 245.27
_chemical_name_systematic
;
8-Oxa-1-aza-7-phenylbicyclo[5.2.1]decane-9,10-dione
;
_space_group_IT_number 19
_symmetry_cell_setting orthorhombic
_symmetry_space_group_name_Hall 'P 2ac 2ab'
_symmetry_space_group_name_H-M 'P 21 21 21'
_audit_creation_method SHELXL-97
_cell_angle_alpha 90.00
_cell_angle_beta 90.00
_cell_angle_gamma 90.00
_cell_formula_units_Z 4
_cell_length_a 6.7112(8)
_cell_length_b 10.4414(8)
_cell_length_c 17.687(2)
_cell_measurement_reflns_used 25
_cell_measurement_temperature 293(2)
_cell_measurement_theta_max 25
_cell_measurement_theta_min 10
_cell_volume 1239.4(2)
_computing_cell_refinement 'CAD-4 Software'
_computing_data_collection 'CAD-4 Software'
_computing_data_reduction 'ENPROC (Rettig, 1978)'
_computing_molecular_graphics 'Stereochemical Workstation Operation Manual (Siemens, 1989)'
_computing_structure_refinement 'SHELXL97 (Sheldrick, 1997)'
_computing_structure_solution 'SHELXS97 (Sheldrick, 1990)'
_diffrn_ambient_temperature 293(2)
_diffrn_measured_fraction_theta_full .983
_diffrn_measured_fraction_theta_max .983
_diffrn_measurement_device_type 'CAD-4F four-circle'
_diffrn_measurement_method \w/2\q
_diffrn_radiation_monochromator Ni-filter
_diffrn_radiation_source 'fine-focus sealed tube'
_diffrn_radiation_type CuK\a
_diffrn_radiation_wavelength 1.54178
_diffrn_reflns_av_R_equivalents .0000
_diffrn_reflns_av_sigmaI/netI .0602
_diffrn_reflns_limit_h_max 0
_diffrn_reflns_limit_h_min -8
_diffrn_reflns_limit_k_max 13
_diffrn_reflns_limit_k_min 0
_diffrn_reflns_limit_l_max 22
_diffrn_reflns_limit_l_min 0
_diffrn_reflns_number 1472
_diffrn_reflns_theta_full 74.96
_diffrn_reflns_theta_max 74.96
_diffrn_reflns_theta_min 4.92
_diffrn_standards_decay_% 3
_diffrn_standards_interval_time 33
_diffrn_standards_number 2
_exptl_absorpt_coefficient_mu .760
_exptl_absorpt_correction_type none
_exptl_crystal_colour colourless
_exptl_crystal_density_diffrn 1.314
_exptl_crystal_density_method 'not measured'
_exptl_crystal_description plate
_exptl_crystal_F_000 520
_exptl_crystal_size_max .25
_exptl_crystal_size_mid .2
_exptl_crystal_size_min .1
_refine_diff_density_max .182
_refine_diff_density_min -.177
_refine_ls_extinction_coef .0043(8)
_refine_ls_extinction_method SHELXL97
_refine_ls_goodness_of_fit_ref 1.100
_refine_ls_hydrogen_treatment noref
_refine_ls_matrix_type full
_refine_ls_number_parameters 164
_refine_ls_number_reflns 1472
_refine_ls_number_restraints 0
_refine_ls_restrained_S_all 1.100
_refine_ls_R_factor_all .0744
_refine_ls_R_factor_gt .0628
_refine_ls_shift/su_max <0.001
_refine_ls_shift/su_mean .000
_refine_ls_structure_factor_coef Fsqd
_refine_ls_weighting_details 'calc w = 1/[\s^2^(Fo^2^)+(0.01P)^2^+0.6P] where P = (Fo^2^+2Fc^2^)/3'
_refine_ls_weighting_scheme calc
_refine_ls_wR_factor_ref .1369
_reflns_number_gt 1199
_reflns_number_total 1472
_reflns_threshold_expression >2\s(I)
_cod_data_source_file om6011.cif
_cod_data_source_block I
_cod_database_code 2200331
_cod_database_fobs_code 2200331

loop_
_symmetry_equiv_pos_as_xyz
'x, y, z'
'-x+1/2, -y, z+1/2'
'-x, y+1/2, -z+1/2'
'x+1/2, -y+1/2, -z'

loop_
_atom_site_label
_atom_site_fract_x
_atom_site_fract_y
_atom_site_fract_z
_atom_site_U_iso_or_equiv
_atom_site_adp_type
_atom_site_calc_flag
_atom_site_refinement_flags
_atom_site_occupancy
_atom_site_disorder_assembly
_atom_site_disorder_group
_atom_site_type_symbol
N1 .0144(5) .2640(3) .86377(19) .0510(8) Uani d . 1 . . N
C2 .0850(7) .3872(4) .8327(3) .0621(12) Uani d . 1 . . C
H21 .1103 .4470 .8735 .081 Uiso calc R 1 . . H
H22 -.0161 .4236 .7999 .081 Uiso calc R 1 . . H
C3 .2745(8) .3645(4) .7883(2) .0652(12) Uani d . 1 . . C
H31 .3350 .4468 .7773 .085 Uiso calc R 1 . . H
H32 .2399 .3250 .7404 .085 Uiso calc R 1 . . H
C4 .4287(7) .2803(4) .8280(3) .0658(12) Uani d . 1 . . C
H41 .4284 .3023 .8813 .086 Uiso calc R 1 . . H
H42 .5591 .3023 .8082 .086 Uiso calc R 1 . . H
C5 .4021(8) .1332(4) .8212(2) .0630(12) Uani d . 1 . . C
H51 .3067 .1172 .7811 .082 Uiso calc R 1 . . H
H52 .5285 .0975 .8049 .082 Uiso calc R 1 . . H
C6 .3337(8) .0574(4) .8913(2) .0575(11) Uani d . 1 . . C
H61 .3562 -.0329 .8815 .075 Uiso calc R 1 . . H
H62 .4185 .0815 .9334 .075 Uiso calc R 1 . . H
C7 .1171(7) .0740(3) .9160(2) .0474(10) Uani d . 1 . . C
C71 .0491(8) -.0121(3) .9802(2) .0578(12) Uani d . 1 . . C
C72 .1773(11) -.0245(5) 1.0421(2) .0839(18) Uani d . 1 . . C
H72 .2983 .0188 1.0432 .101 Uiso calc R 1 . . H
C73 .1203(15) -.1031(5) 1.1023(3) .112(3) Uani d . 1 . . C
H73 .2041 -.1137 1.1437 .134 Uiso calc R 1 . . H
C74 -.0623(13) -.1653(5) 1.0998(3) .104(3) Uani d . 1 . . C
H74 -.1022 -.2158 1.1404 .125 Uiso calc R 1 . . H
C75 -.1825(10) -.1531(5) 1.0391(3) .0907(18) Uani d . 1 . . C
H75 -.3032 -.1968 1.0376 .109 Uiso calc R 1 . . H
C76 -.1271(9) -.0759(4) .9791(3) .0734(14) Uani d . 1 . . C
H76 -.2114 -.0676 .9377 .088 Uiso calc R 1 . . H
O8 -.0105(5) .0538(2) .85033(15) .0568(8) Uani d . 1 . . O
C9 -.0398(6) .1662(4) .8152(2) .0555(10) Uani d . 1 . . C
O9 -.1123(6) .1764(3) .75395(17) .0788(11) Uani d . 1 . . O
C10 .0909(6) .2164(3) .9297(2) .0468(9) Uani d . 1 . . C
O10 .1485(5) .2767(2) .98398(14) .0628(9) Uani d . 1 . . O

loop_
_atom_site_aniso_label
_atom_site_aniso_U_11
_atom_site_aniso_U_22
_atom_site_aniso_U_33
_atom_site_aniso_U_12
_atom_site_aniso_U_13
_atom_site_aniso_U_23
N1 .054(2) .0398(16) .0598(19) .0039(16) .0046(18) .0027(14)
C2 .073(3) .038(2) .076(3) .003(2) .012(3) .0095(19)
C3 .076(3) .052(2) .068(3) -.005(2) .014(3) .011(2)
C4 .066(3) .057(2) .075(3) -.003(2) .016(3) .001(2)
C5 .063(3) .064(3) .062(2) .005(2) .018(2) -.007(2)
C6 .075(3) .0380(19) .059(2) .005(2) .001(2) -.0045(19)
C7 .061(3) .0311(16) .050(2) -.0066(19) -.002(2) -.0066(15)
C71 .086(3) .0314(17) .056(2) -.002(2) .009(2) -.0048(17)
C72 .138(5) .060(3) .054(2) -.031(3) -.004(3) .001(2)
C73 .209(8) .070(3) .056(3) -.026(5) .000(4) .006(3)
C74 .181(8) .045(3) .085(4) -.014(4) .046(5) .003(3)
C75 .114(5) .052(3) .107(4) -.019(3) .030(4) .009(3)
C76 .083(3) .049(2) .088(3) -.008(3) .012(3) .007(2)
O8 .074(2) .0420(14) .0538(15) -.0129(15) -.0095(16) -.0033(12)
C9 .051(2) .055(2) .061(2) -.004(2) -.004(2) .001(2)
O9 .083(2) .084(2) .0691(18) -.009(2) -.0246(19) .0089(18)
C10 .054(2) .0374(17) .0495(19) .0019(18) .0110(19) -.0051(17)
O10 .095(2) .0393(14) .0540(16) -.0084(17) .0121(17) -.0108(13)

loop_
_atom_type_symbol
_atom_type_description
_atom_type_scat_dispersion_real
_atom_type_scat_dispersion_imag
_atom_type_scat_source
C C .0181 .0091 'International Tables Vol C Tables 4.2.6.8 and 6.1.1.4'
H H .0000 .0000 'International Tables Vol C Tables 4.2.6.8 and 6.1.1.4'
N N .0311 .0180 'International Tables Vol C Tables 4.2.6.8 and 6.1.1.4'
O O .0492 .0322 'International Tables Vol C Tables 4.2.6.8 and 6.1.1.4'

loop_
_geom_angle_atom_site_label_1
_geom_angle_atom_site_label_2
_geom_angle_atom_site_label_3
_geom_angle
_geom_angle_publ_flag
C10 N1 C9 111.1(3) y
C10 N1 C2 120.9(4) y
C9 N1 C2 119.8(3) y
N1 C2 C3 109.1(3) ?
N1 C2 H21 109.9 ?
C3 C2 H21 109.9 ?
N1 C2 H22 109.9 ?
C3 C2 H22 109.9 ?
H21 C2 H22 108.3 ?
C2 C3 C4 114.9(3) ?
C2 C3 H31 108.5 ?
C4 C3 H31 108.5 ?
C2 C3 H32 108.5 ?
C4 C3 H32 108.5 ?
H31 C3 H32 107.5 ?
C3 C4 C5 117.1(4) ?
C3 C4 H41 108.0 ?
C5 C4 H41 108.0 ?
C3 C4 H42 108.0 ?
C5 C4 H42 108.0 ?
H41 C4 H42 107.3 ?
C6 C5 C4 118.7(4) ?
C6 C5 H51 107.6 ?
C4 C5 H51 107.6 ?
C6 C5 H52 107.6 ?
C4 C5 H52 107.6 ?
H51 C5 H52 107.1 ?
C7 C6 C5 117.1(4) ?
C7 C6 H61 108.0 ?
C5 C6 H61 108.0 ?
C7 C6 H62 108.0 ?
C5 C6 H62 108.0 ?
H61 C6 H62 107.3 ?
O8 C7 C10 101.6(3) ?
O8 C7 C71 109.5(3) ?
C10 C7 C71 115.2(3) ?
O8 C7 C6 108.3(3) ?
C10 C7 C6 105.5(3) ?
C71 C7 C6 115.6(4) ?
C76 C71 C72 120.1(4) ?
C76 C71 C7 122.8(4) ?
C72 C71 C7 117.1(4) ?
C73 C72 C71 118.8(6) ?
C73 C72 H72 120.6 ?
C71 C72 H72 120.6 ?
C74 C73 C72 119.5(7) ?
C74 C73 H73 120.2 ?
C72 C73 H73 120.2 ?
C75 C74 C73 120.6(5) ?
C75 C74 H74 119.7 ?
C73 C74 H74 119.7 ?
C74 C75 C76 120.3(6) ?
C74 C75 H75 119.8 ?
C76 C75 H75 119.8 ?
C71 C76 C75 120.6(5) ?
C71 C76 H76 119.7 ?
C75 C76 H76 119.7 ?
C9 O8 C7 109.2(3) y
O9 C9 O8 123.9(4) ?
O9 C9 N1 127.3(4) ?
O8 C9 N1 108.7(3) ?
O10 C10 N1 127.3(3) ?
O10 C10 C7 126.8(4) ?
N1 C10 C7 105.3(3) ?

loop_
_geom_bond_atom_site_label_1
_geom_bond_atom_site_label_2
_geom_bond_site_symmetry_2
_geom_bond_distance
_geom_bond_publ_flag
N1 C10 . 1.368(5) y
N1 C9 . 1.383(5) y
N1 C2 . 1.477(5) y
C2 C3 . 1.513(6) ?
C2 H21 . .9700 ?
C2 H22 . .9700 ?
C3 C4 . 1.529(6) ?
C3 H31 . .9700 ?
C3 H32 . .9700 ?
C4 C5 . 1.551(6) ?
C4 H41 . .9700 ?
C4 H42 . .9700 ?
C5 C6 . 1.541(5) ?
C5 H51 . .9700 ?
C5 H52 . .9700 ?
C6 C7 . 1.528(6) ?
C6 H61 . .9700 ?
C6 H62 . .9700 ?
C7 O8 . 1.459(4) y
C7 C10 . 1.517(5) ?
C7 C71 . 1.519(5) y
C71 C76 . 1.357(7) ?
C71 C72 . 1.398(7) ?
C72 C73 . 1.398(7) ?
C72 H72 . .9300 ?
C73 C74 . 1.387(11) ?
C73 H73 . .9300 ?
C74 C75 . 1.349(8) ?
C74 H74 . .9300 ?
C75 C76 . 1.384(7) ?
C75 H75 . .9300 ?
C76 H76 . .9300 ?
O8 C9 . 1.342(5) y
C9 O9 . 1.193(5) y
C10 O10 . 1.211(4) y

loop_
_geom_hbond_atom_site_label_D
_geom_hbond_atom_site_label_H
_geom_hbond_atom_site_label_A
_geom_hbond_site_symmetry_A
_geom_hbond_distance_DH
_geom_hbond_distance_HA
_geom_hbond_distance_DA
_geom_hbond_angle_DHA
C6 H62 O10 4_557 .97 2.59 3.512(5) 158.5
C74 H74 O9 2_455 .93 2.81 3.495(7) 131.7
C4 H42 O9 1_655 .97 2.74 3.519(6) 137.7

loop_
_geom_torsion_atom_site_label_1
_geom_torsion_atom_site_label_2
_geom_torsion_atom_site_label_3
_geom_torsion_atom_site_label_4
_geom_torsion
C10 N1 C2 C3 83.1(4)
C9 N1 C2 C3 -62.5(5)
N1 C2 C3 C4 -46.3(5)
C2 C3 C4 C5 83.4(5)
C3 C4 C5 C6 -108.2(5)
C4 C5 C6 C7 71.8(6)
C5 C6 C7 O8 50.7(4)
C5 C6 C7 C10 -57.4(4)
C5 C6 C7 C71 174.0(3)
O8 C7 C71 C76 -12.2(5)
C10 C7 C71 C76 101.5(5)
C6 C7 C71 C76 -134.9(4)
O8 C7 C71 C72 167.6(4)
C10 C7 C71 C72 -78.7(5)
C6 C7 C71 C72 44.9(5)
C76 C71 C72 C73 -.1(7)
C7 C71 C72 C73 -179.9(5)
C71 C72 C73 C74 -1.0(8)
C72 C73 C74 C75 1.7(9)
C73 C74 C75 C76 -1.5(9)
C72 C71 C76 C75 .3(7)
C7 C71 C76 C75 -179.9(4)
C74 C75 C76 C71 .4(8)
C10 C7 O8 C9 20.6(4)
C71 C7 O8 C9 142.9(3)
C6 C7 O8 C9 -90.2(4)
C7 O8 C9 O9 168.2(4)
C7 O8 C9 N1 -15.9(5)
C10 N1 C9 O9 179.3(4)
C2 N1 C9 O9 -32.0(7)
C10 N1 C9 O8 3.5(5)
C2 N1 C9 O8 152.3(4)
C9 N1 C10 O10 -178.6(4)
C2 N1 C10 O10 33.1(6)
C9 N1 C10 C7 9.6(5)
C2 N1 C10 C7 -138.7(4)
O8 C7 C10 O10 170.4(4)
C71 C7 C10 O10 52.2(6)
C6 C7 C10 O10 -76.7(5)
O8 C7 C10 N1 -17.8(4)
C71 C7 C10 N1 -136.0(4)
C6 C7 C10 N1 95.2(4)

loop_
_cod_related_entry_id
_cod_related_entry_database
_cod_related_entry_code
1 ChemSpider 23136138
